data_9005258
loop_
_publ_author_name
'Oberti, R.'
'Ungaretti, L.'
'Cannillo, E.'
'Hawthorne, F. C.'
'Memmi, I.'

_publ_section_title
;
 Temperature-dependent Al order-disorder in the
 tetrahedral double chain of C2/m amphiboles
 Sample: S(6)
 Note: O(5) y-coordinate changed to reproduce reported bond lengths
;
_journal_name_full 'European Journal of Mineralogy'
_journal_page_first 1049
_journal_page_last 1063
_journal_volume 7
_journal_year 1995
_chemical_formula_sum
;Al0.97 Ca1.84 F0.028 Fe1.57 H1.972 K0.1 Mg2.97 Mn0.02 Na0.45 Ni0.01 O23.972
 Si7.4 Ti0.21 Zn0.01
;
_chemical_name_mineral Pargasite
_space_group_IT_number 12
_symmetry_space_group_name_Hall '-C 2y'
_symmetry_space_group_name_H-M 'C 1 2/m 1'
_cell_angle_alpha 90
_cell_angle_beta 105.06
_cell_angle_gamma 90
_cell_formula_units_Z 2
_cell_length_a 9.867
_cell_length_b 18.044
_cell_length_c 5.318
_cell_volume 914.298
_database_code_amcsd 0006604
_exptl_crystal_density_diffrn 3.198
_cod_original_formula_sum
;Na.45 K.1 Mg2.97 Fe1.57 Al.97 Ti.21 Ni.01 Zn.01 Ca1.84 Mn.02 Si7.4 H1.972
 O23.972 F.028
;
_cod_database_code 9005258

loop_
_space_group_symop_operation_xyz
x,y,z
1/2+x,1/2+y,z
x,-y,z
1/2+x,1/2-y,z
-x,y,-z
1/2-x,1/2+y,-z
-x,-y,-z
1/2-x,1/2-y,-z

loop_
_atom_site_label
_atom_site_fract_x
_atom_site_fract_y
_atom_site_fract_z
_atom_site_occupancy
_atom_site_U_iso_or_equiv
_atom_site_type_symbol
_atom_site_attached_hydrogens
NaA 0.00000 0.50000 0.00000 0.09000 0.07295 Na 0
KA 0.00000 0.50000 0.00000 0.02000 0.07295 K 0
NaAm 0.03410 0.50000 0.06640 0.09000 0.05028 Na 0
KAm 0.03410 0.50000 0.06640 0.02000 0.05028 K 0
NaA2 0.00000 0.46640 0.00000 0.09000 0.06447 Na 0
KA2 0.00000 0.46640 0.00000 0.02000 0.06447 K 0
MgM1 0.00000 0.08890 0.50000 0.69000 0.00798 Mg 0
FeM1 0.00000 0.08890 0.50000 0.31000 0.00798 Fe 0
MgM2 0.00000 0.17790 0.00000 0.49000 0.00735 Mg 0
AlM2 0.00000 0.17790 0.00000 0.16000 0.00735 Al 0
TiM2 0.00000 0.17790 0.00000 0.10500 0.00735 Ti 0
FeM2 0.00000 0.17790 0.00000 0.23500 0.00735 Fe 0
NiM2 0.00000 0.17790 0.00000 0.00500 0.00735 Ni 0
ZnM2 0.00000 0.17790 0.00000 0.00500 0.00735 Zn 0
MgM3 0.00000 0.00000 0.00000 0.61000 0.00697 Mg 0
AlM3 0.00000 0.00000 0.00000 0.05000 0.00697 Al 0
FeM3 0.00000 0.00000 0.00000 0.34000 0.00697 Fe 0
CaM4 0.00000 0.27990 0.50000 0.46000 0.01140 Ca 0
MnM4 0.00000 0.27990 0.50000 0.00500 0.01140 Mn 0
FeM4 0.00000 0.27990 0.50000 0.03500 0.01140 Fe 0
CaM4* 0.00000 0.25260 0.50000 0.46000 0.00963 Ca 0
MnM4* 0.00000 0.25260 0.50000 0.00500 0.00963 Mn 0
FeM4* 0.00000 0.25260 0.50000 0.03500 0.00963 Fe 0
AlT1 0.28060 0.08530 0.30110 0.05000 0.00608 Al 0
SiT1 0.28060 0.08530 0.30110 0.95000 0.00608 Si 0
AlT2 0.29070 0.17210 0.81160 0.10000 0.00659 Al 0
SiT2 0.29070 0.17210 0.81160 0.90000 0.00659 Si 0
H 0.18970 0.00000 0.75110 0.98600 0.03179 H 0
O1 0.10790 0.08890 0.21470 1.00000 0.00975 O 0
O2 0.11860 0.17400 0.73300 1.00000 0.00925 O 0
O3 0.10930 0.00000 0.71430 0.98600 0.01026 O 0
F3 0.10930 0.00000 0.71430 0.01400 0.01026 F 0
O4 0.36870 0.24970 0.79050 1.00000 0.01229 O 0
O5 0.34920 0.13860 0.11040 1.00000 0.01267 O 0
O6 0.34280 0.11760 0.60170 1.00000 0.01305 O 0
O7 0.33580 0.00000 0.28190 1.00000 0.01520 O 0

loop_
_cod_changelog_entry_id
_cod_changelog_entry_author
_cod_changelog_entry_date
_cod_changelog_entry_text
1
;cod-tools version 3.8.0
Id: cif_guess_AMCSD_atom_types 9581 2023-05-17 12:35:41Z saulius
;
2023-05-23T09:14:30+03:00
;Derived atom types and hydrogen counts
from atom names that follow the AMCSD naming convention
(Wat == water, O-H == hydroxyl).
;

loop_
_cod_related_entry_id
_cod_related_entry_database
_cod_related_entry_code
1 AMCSD 0006604
